data_2204821
loop_
_publ_author_name
'Gao, Shan'
'Huo, Li-Hua'
'Zhao, Hui'
'Ng, Seik Weng'

_publ_section_title
;(<i>N</i>-Benzoyl-<i>N</i>-phenylhydroxaminato-\k^2^<i>O,O</i>')(salicylaldehyde
 isonicotinoylhydrazonato-\k^3^<i>O,N,N</i>')vanadium(IV) hexane hemisolvate
;
_journal_issue 12
_journal_name_full 'Acta Crystallographica Section E'
_journal_page_first m1757
_journal_page_last m1758
_journal_paper_doi 10.1107/S1600536804027497
_journal_volume 60
_journal_year 2004
_chemical_formula_iupac '[V (C13 H10 N O2) (C13 H10 N3 O2) O], 0.5C6 H14'
_chemical_formula_moiety 'C26 H20 N4 O5 V, 0.5C6 H14'
_chemical_formula_sum 'C29 H27 N4 O5 V'
_chemical_formula_weight 562.49
_chemical_name_systematic
;
(N-Benzoyl-N-phenylhydroxlaminato-\k^2^O,O')oxo(salicylaldehyde
isonicotinoylhydrazonato-\k^3^O,N,N')vanadium(IV) hexane hemisolvate
;
_space_group_IT_number 2
_symmetry_cell_setting triclinic
_symmetry_space_group_name_Hall '-P 1'
_symmetry_space_group_name_H-M 'P -1'
_atom_sites_solution_hydrogens geom
_atom_sites_solution_primary direct
_atom_sites_solution_secondary difmap
_audit_creation_method SHELXL-97
_cell_angle_alpha 102.92(3)
_cell_angle_beta 98.52(3)
_cell_angle_gamma 113.49(3)
_cell_formula_units_Z 2
_cell_length_a 10.071(2)
_cell_length_b 12.016(2)
_cell_length_c 12.966(3)
_cell_measurement_reflns_used 10306
_cell_measurement_temperature 295(2)
_cell_measurement_theta_max 27.4
_cell_measurement_theta_min 3.3
_cell_volume 1352.3(7)
_computing_cell_refinement RAPID-AUTO
_computing_data_collection
;
RAPID-AUTO (Rigaku, 1998)
;
_computing_data_reduction
;
CrystalStructure (Rigaku/MSC, 2002)
;
_computing_molecular_graphics 'ORTEPII (Johnson, 1976)'
_computing_publication_material SHELXL97
_computing_structure_refinement 'SHELXL97 (Sheldrick, 1997)'
_computing_structure_solution 'SHELXS97 (Sheldrick, 1997)'
_diffrn_ambient_temperature 295(2)
_diffrn_measured_fraction_theta_full 0.984
_diffrn_measured_fraction_theta_max 0.984
_diffrn_measurement_device_type 'Rigaku R-AXIS RAPID'
_diffrn_measurement_method \w
_diffrn_radiation_monochromator graphite
_diffrn_radiation_source 'fine-focus sealed tube'
_diffrn_radiation_type MoK\a
_diffrn_radiation_wavelength 0.71073
_diffrn_reflns_av_R_equivalents 0.036
_diffrn_reflns_av_sigmaI/netI 0.053
_diffrn_reflns_limit_h_max 13
_diffrn_reflns_limit_h_min -11
_diffrn_reflns_limit_k_max 15
_diffrn_reflns_limit_k_min -15
_diffrn_reflns_limit_l_max 16
_diffrn_reflns_limit_l_min -16
_diffrn_reflns_number 12805
_diffrn_reflns_theta_full 27.48
_diffrn_reflns_theta_max 27.5
_diffrn_reflns_theta_min 3.2
_diffrn_standards_decay_% 0
_diffrn_standards_interval_count 0
_diffrn_standards_interval_time 0
_diffrn_standards_number 0
_exptl_absorpt_coefficient_mu 0.413
_exptl_absorpt_correction_T_max 0.926
_exptl_absorpt_correction_T_min 0.725
_exptl_absorpt_correction_type multi-scan
_exptl_absorpt_process_details '(ABSCOR; Higashi, 1995)'
_exptl_crystal_colour Red
_exptl_crystal_density_diffrn 1.379
_exptl_crystal_density_method 'not measured'
_exptl_crystal_description Prism
_exptl_crystal_F_000 582
_exptl_crystal_size_max 0.39
_exptl_crystal_size_mid 0.26
_exptl_crystal_size_min 0.19
_refine_diff_density_max 0.335
_refine_diff_density_min -0.435
_refine_ls_extinction_method none
_refine_ls_goodness_of_fit_ref 1.011
_refine_ls_hydrogen_treatment constr
_refine_ls_matrix_type full
_refine_ls_number_parameters 352
_refine_ls_number_reflns 6103
_refine_ls_number_restraints 3
_refine_ls_restrained_S_all 1.015
_refine_ls_R_factor_all 0.1083
_refine_ls_R_factor_gt 0.0578
_refine_ls_shift/su_max 0.001
_refine_ls_shift/su_mean 0.000
_refine_ls_structure_factor_coef Fsqd
_refine_ls_weighting_details 'calc w = 1/[\s^2^(Fo^2^)+(0.0737P)^2^+0.0547P] where P = (Fo^2^+2Fc^2^)/3'
_refine_ls_weighting_scheme calc
_refine_ls_wR_factor_gt 0.1241
_refine_ls_wR_factor_ref 0.1410
_reflns_number_gt 3780
_reflns_number_total 6103
_reflns_threshold_expression I>2\s(I)
_cod_data_source_file wn6302.cif
_cod_data_source_block I
_cod_depositor_comments
;
The following automatic conversions were performed:
'_symmetry_cell_setting' value 'Triclinic' changed to 'triclinic'
according to '/home/saulius/struct/CIF-dictionaries/cif_core.dic'
dictionary named 'cif_core.dic' version 2.4.1 from 2010-06-29.

Automatic conversion script
Id: cif_fix_enum 1527 2010-12-29 10:47:43Z saulius 

The following automatic conversions were performed:

'_symmetry_cell_setting' value 'Triclinic' changed to 'triclinic'
according to /home/saulius/struct/CIF-dictionaries/cif_core.dic
dictionary named 'cif_core.dic' version 2.4.1 from 2010-06-29.

Automatic conversion script
Id: cif_fix_values 1715 2011-07-08 13:25:40Z adriana 
;
_cod_original_cell_volume 1352.3(5)
_cod_database_code 2204821
_cod_database_fobs_code 2204821

loop_
_symmetry_equiv_pos_as_xyz
'x, y, z'
'-x, -y, -z'

loop_
_atom_site_label
_atom_site_fract_x
_atom_site_fract_y
_atom_site_fract_z
_atom_site_U_iso_or_equiv
_atom_site_adp_type
_atom_site_calc_flag
_atom_site_refinement_flags
_atom_site_occupancy
_atom_site_type_symbol
V1 0.64737(6) 0.79909(4) 0.78465(3) 0.05068(17) Uani d . 1 V
O1 0.8236(2) 0.80155(19) 0.85510(15) 0.0593(5) Uani d . 1 O
O2 0.4668(2) 0.72947(19) 0.66481(15) 0.0594(5) Uani d . 1 O
O3 0.5431(2) 0.60044(16) 0.78477(14) 0.0538(5) Uani d . 1 O
O4 0.5403(2) 0.79930(16) 0.89018(14) 0.0513(5) Uani d . 1 O
O5 0.7097(3) 0.94608(18) 0.79665(16) 0.0688(6) Uani d . 1 O
N1 0.7081(3) 0.7398(2) 0.64337(17) 0.0490(5) Uani d . 1 N
N2 0.5942(3) 0.6804(2) 0.54636(18) 0.0559(6) Uani d . 1 N
H2n 0.6032 0.6486 0.4830 0.067 Uiso calc R 1 H
N3 0.0740(4) 0.5284(3) 0.3072(3) 0.0892(9) Uani d . 1 N
N4 0.4416(2) 0.68506(19) 0.89802(16) 0.0456(5) Uani d . 1 N
C1 0.9588(3) 0.8388(2) 0.8354(2) 0.0519(7) Uani d . 1 C
C2 1.0880(3) 0.8960(3) 0.9219(2) 0.0581(7) Uani d . 1 C
H2 1.0808 0.9139 0.9939 0.070 Uiso calc R 1 H
C3 1.2260(4) 0.9263(3) 0.9016(3) 0.0664(8) Uani d . 1 C
H3 1.3114 0.9648 0.9603 0.080 Uiso calc R 1 H
C4 1.2408(4) 0.9009(3) 0.7960(3) 0.0707(9) Uani d . 1 C
H4 1.3349 0.9207 0.7833 0.085 Uiso calc R 1 H
C5 1.1145(4) 0.8459(3) 0.7101(3) 0.0660(8) Uani d . 1 C
H5 1.1238 0.8285 0.6387 0.079 Uiso calc R 1 H
C6 0.9708(3) 0.8150(3) 0.7271(2) 0.0517(7) Uani d . 1 C
C7 0.8408(3) 0.7565(3) 0.6364(2) 0.0560(7) Uani d . 1 C
H7 0.8525 0.7283 0.5670 0.067 Uiso calc R 1 H
C8 0.4725(3) 0.6807(3) 0.5662(2) 0.0518(7) Uani d . 1 C
C9 0.3355(3) 0.6262(3) 0.4763(2) 0.0532(7) Uani d . 1 C
C10 0.3287(4) 0.5681(3) 0.3705(2) 0.0667(8) Uani d . 1 C
H10 0.4119 0.5608 0.3532 0.080 Uiso calc R 1 H
C11 0.1966(5) 0.5209(3) 0.2903(3) 0.0820(11) Uani d . 1 C
H11 0.1937 0.4809 0.2192 0.098 Uiso calc R 1 H
C12 0.0813(5) 0.5830(4) 0.4093(4) 0.0973(13) Uani d . 1 C
H12 -0.0037 0.5889 0.4240 0.117 Uiso calc R 1 H
C13 0.2075(4) 0.6320(4) 0.4957(3) 0.0824(11) Uani d . 1 C
H13 0.2059 0.6687 0.5664 0.099 Uiso calc R 1 H
C14 0.4499(3) 0.5813(2) 0.84043(19) 0.0431(6) Uani d . 1 C
C15 0.3506(3) 0.4513(2) 0.8396(2) 0.0440(6) Uani d . 1 C
C16 0.3027(3) 0.3542(3) 0.7413(2) 0.0578(7) Uani d . 1 C
H16 0.3308 0.3729 0.6797 0.069 Uiso calc R 1 H
C17 0.2138(4) 0.2305(3) 0.7349(3) 0.0754(10) Uani d . 1 C
H17 0.1809 0.1659 0.6686 0.090 Uiso calc R 1 H
C18 0.1728(4) 0.2009(3) 0.8250(3) 0.0772(10) Uani d . 1 C
H18 0.1118 0.1168 0.8196 0.093 Uiso calc R 1 H
C19 0.2221(3) 0.2961(3) 0.9236(3) 0.0612(8) Uani d . 1 C
H19 0.1957 0.2760 0.9852 0.073 Uiso calc R 1 H
C20 0.3100(3) 0.4205(3) 0.9312(2) 0.0495(6) Uani d . 1 C
H20 0.3427 0.4845 0.9979 0.059 Uiso calc R 1 H
C21 0.3507(3) 0.6970(2) 0.97120(19) 0.0430(6) Uani d . 1 C
C22 0.1973(3) 0.6420(3) 0.9324(2) 0.0548(7) Uani d . 1 C
H22 0.1505 0.5976 0.8584 0.066 Uiso calc R 1 H
C23 0.1143(4) 0.6543(3) 1.0060(3) 0.0711(9) Uani d . 1 C
H23 0.0101 0.6165 0.9815 0.085 Uiso calc R 1 H
C24 0.1834(5) 0.7212(4) 1.1141(3) 0.0820(11) Uani d . 1 C
H24 0.1263 0.7282 1.1631 0.098 Uiso calc R 1 H
C25 0.3362(5) 0.7778(4) 1.1504(3) 0.0863(11) Uani d . 1 C
H25 0.3827 0.8254 1.2239 0.104 Uiso calc R 1 H
C26 0.4231(4) 0.7654(3) 1.0796(2) 0.0625(8) Uani d . 1 C
H26 0.5272 0.8022 1.1045 0.075 Uiso calc R 1 H
C27 0.5778(4) 1.0216(5) 0.5374(3) 0.1172(16) Uani d D 1 C
H27A 0.6245 1.1137 0.5699 0.141 Uiso calc R 1 H
H27B 0.5660 0.9844 0.5966 0.141 Uiso calc R 1 H
C28 0.6781(6) 0.9863(5) 0.4809(5) 0.135(2) Uani d D 1 C
H28A 0.6848 1.0175 0.4181 0.162 Uiso calc R 1 H
H28B 0.6375 0.8940 0.4545 0.162 Uiso calc R 1 H
C29 0.8377(6) 1.0443(5) 0.5606(4) 0.1297(17) Uani d D 1 C
H29A 0.9022 1.0208 0.5226 0.195 Uiso calc R 1 H
H29B 0.8312 1.0122 0.6221 0.195 Uiso calc R 1 H
H29C 0.8782 1.1357 0.5860 0.195 Uiso calc R 1 H

loop_
_atom_site_aniso_label
_atom_site_aniso_U_11
_atom_site_aniso_U_22
_atom_site_aniso_U_33
_atom_site_aniso_U_12
_atom_site_aniso_U_13
_atom_site_aniso_U_23
V1 0.0599(3) 0.0470(3) 0.0413(2) 0.0169(2) 0.0237(2) 0.01337(19)
O1 0.0553(12) 0.0685(13) 0.0468(10) 0.0156(10) 0.0210(9) 0.0229(9)
O2 0.0629(13) 0.0682(13) 0.0475(10) 0.0293(11) 0.0238(10) 0.0126(9)
O3 0.0621(12) 0.0456(11) 0.0525(10) 0.0185(9) 0.0329(10) 0.0120(8)
O4 0.0604(12) 0.0415(10) 0.0448(9) 0.0147(9) 0.0238(9) 0.0091(8)
O5 0.0935(16) 0.0506(12) 0.0569(11) 0.0228(11) 0.0320(12) 0.0167(9)
N1 0.0531(14) 0.0482(13) 0.0442(12) 0.0188(11) 0.0178(11) 0.0156(10)
N2 0.0641(16) 0.0598(15) 0.0404(12) 0.0260(13) 0.0202(12) 0.0082(10)
N3 0.081(2) 0.089(2) 0.075(2) 0.0300(19) -0.0015(18) 0.0150(17)
N4 0.0488(13) 0.0411(12) 0.0417(11) 0.0136(10) 0.0203(10) 0.0106(9)
C1 0.0620(19) 0.0396(15) 0.0576(16) 0.0194(14) 0.0248(15) 0.0220(12)
C2 0.060(2) 0.0507(17) 0.0582(17) 0.0201(15) 0.0127(16) 0.0188(14)
C3 0.058(2) 0.0547(19) 0.077(2) 0.0209(16) 0.0086(17) 0.0190(16)
C4 0.052(2) 0.069(2) 0.089(2) 0.0258(17) 0.0243(19) 0.0209(18)
C5 0.066(2) 0.066(2) 0.071(2) 0.0308(17) 0.0334(18) 0.0182(16)
C6 0.0548(18) 0.0472(16) 0.0545(15) 0.0216(14) 0.0226(14) 0.0157(12)
C7 0.067(2) 0.0539(17) 0.0510(15) 0.0256(15) 0.0304(16) 0.0174(13)
C8 0.0622(19) 0.0483(16) 0.0467(14) 0.0234(14) 0.0228(14) 0.0149(12)
C9 0.0604(19) 0.0461(16) 0.0511(15) 0.0226(14) 0.0164(14) 0.0128(12)
C10 0.076(2) 0.065(2) 0.0544(17) 0.0300(18) 0.0179(17) 0.0112(15)
C11 0.097(3) 0.079(3) 0.0551(19) 0.036(2) 0.009(2) 0.0084(17)
C12 0.071(3) 0.124(4) 0.092(3) 0.049(3) 0.013(2) 0.021(3)
C13 0.072(2) 0.100(3) 0.065(2) 0.042(2) 0.0142(19) 0.0047(19)
C14 0.0458(15) 0.0424(14) 0.0375(12) 0.0165(12) 0.0144(12) 0.0097(11)
C15 0.0410(15) 0.0448(15) 0.0474(14) 0.0182(12) 0.0167(12) 0.0152(11)
C16 0.0580(18) 0.0511(17) 0.0538(16) 0.0172(15) 0.0180(14) 0.0090(13)
C17 0.071(2) 0.0484(19) 0.082(2) 0.0120(17) 0.0178(19) 0.0052(16)
C18 0.062(2) 0.0443(18) 0.119(3) 0.0150(16) 0.027(2) 0.0285(19)
C19 0.0542(19) 0.063(2) 0.084(2) 0.0296(16) 0.0300(17) 0.0413(17)
C20 0.0477(16) 0.0569(17) 0.0522(15) 0.0270(14) 0.0164(13) 0.0235(13)
C21 0.0491(16) 0.0427(14) 0.0422(13) 0.0216(13) 0.0208(12) 0.0144(11)
C22 0.0517(18) 0.0520(17) 0.0611(17) 0.0224(14) 0.0150(14) 0.0202(13)
C23 0.057(2) 0.069(2) 0.109(3) 0.0338(18) 0.044(2) 0.042(2)
C24 0.098(3) 0.090(3) 0.096(3) 0.057(2) 0.071(3) 0.041(2)
C25 0.106(3) 0.099(3) 0.0536(18) 0.047(2) 0.039(2) 0.0084(17)
C26 0.0597(19) 0.074(2) 0.0439(14) 0.0258(16) 0.0174(14) 0.0069(14)
C27 0.153(5) 0.120(4) 0.097(3) 0.064(4) 0.054(3) 0.047(3)
C28 0.163(5) 0.132(4) 0.150(5) 0.076(4) 0.095(5) 0.065(4)
C29 0.112(4) 0.147(5) 0.133(4) 0.053(4) 0.030(4) 0.061(4)

loop_
_atom_type_symbol
_atom_type_description
_atom_type_scat_dispersion_real
_atom_type_scat_dispersion_imag
_atom_type_scat_source
C C 0.0033 0.0016 'International Tables Vol C Tables 4.2.6.8 and 6.1.1.4'
H H 0.0000 0.0000 'International Tables Vol C Tables 4.2.6.8 and 6.1.1.4'
N N 0.0061 0.0033 'International Tables Vol C Tables 4.2.6.8 and 6.1.1.4'
O O 0.0106 0.0060 'International Tables Vol C Tables 4.2.6.8 and 6.1.1.4'
V V 0.3005 0.5294 'International Tables Vol C Tables 4.2.6.8 and 6.1.1.4'

loop_
_geom_angle_atom_site_label_1
_geom_angle_atom_site_label_2
_geom_angle_atom_site_label_3
_geom_angle_site_symmetry_1
_geom_angle_site_symmetry_3
_geom_angle
_geom_angle_publ_flag
O1 V1 O2 . . 153.00(10) yes
O1 V1 O3 . . 84.40(10) yes
O1 V1 O4 . . 104.60(10) yes
O1 V1 O5 . . 98.50(10) yes
O1 V1 N1 . . 83.40(10) yes
O2 V1 O3 . . 79.80(10) yes
O2 V1 O4 . . 92.40(10) yes
O2 V1 O5 . . 100.20(10) yes
O2 V1 N1 . . 74.60(10) yes
O3 V1 O4 . . 75.20(10) yes
O3 V1 O5 . . 171.80(10) yes
O3 V1 N1 . . 89.00(10) yes
O4 V1 O5 . . 96.70(10) yes
O4 V1 N1 . . 161.20(10) yes
O5 V1 N1 . . 98.90(10) yes
C1 O1 V1 . . 131.81(18) no
C8 O2 V1 . . 118.08(18) no
C14 O3 V1 . . 112.42(15) no
N4 O4 V1 . . 119.39(13) no
C7 N1 N2 . . 117.1(2) no
C7 N1 V1 . . 126.8(2) no
N2 N1 V1 . . 116.05(16) no
C8 N2 N1 . . 109.2(2) no
C8 N2 H2n . . 125.4 no
N1 N2 H2n . . 125.4 no
C12 N3 C11 . . 116.0(3) no
C14 N4 O4 . . 115.43(19) no
C14 N4 C21 . . 130.3(2) no
O4 N4 C21 . . 114.16(18) no
O1 C1 C2 . . 120.3(2) no
O1 C1 C6 . . 120.2(3) no
C2 C1 C6 . . 119.5(3) no
C3 C2 C1 . . 120.3(3) no
C3 C2 H2 . . 119.8 no
C1 C2 H2 . . 119.8 no
C2 C3 C4 . . 121.4(3) no
C2 C3 H3 . . 119.3 no
C4 C3 H3 . . 119.3 no
C5 C4 C3 . . 118.8(3) no
C5 C4 H4 . . 120.6 no
C3 C4 H4 . . 120.6 no
C4 C5 C6 . . 121.7(3) no
C4 C5 H5 . . 119.2 no
C6 C5 H5 . . 119.2 no
C1 C6 C5 . . 118.3(3) no
C1 C6 C7 . . 121.1(3) no
C5 C6 C7 . . 120.6(3) no
N1 C7 C6 . . 124.8(2) no
N1 C7 H7 . . 117.6 no
C6 C7 H7 . . 117.6 no
N2 C8 O2 . . 121.9(3) no
N2 C8 C9 . . 120.1(2) no
O2 C8 C9 . . 118.0(2) no
C10 C9 C13 . . 117.2(3) no
C10 C9 C8 . . 122.2(3) no
C13 C9 C8 . . 120.6(3) no
C9 C10 C11 . . 118.8(3) no
C9 C10 H10 . . 120.6 no
C11 C10 H10 . . 120.6 no
N3 C11 C10 . . 124.7(3) no
N3 C11 H11 . . 117.7 no
C10 C11 H11 . . 117.7 no
N3 C12 C13 . . 123.9(4) no
N3 C12 H12 . . 118.1 no
C13 C12 H12 . . 118.1 no
C9 C13 C12 . . 119.4(3) no
C9 C13 H13 . . 120.3 no
C12 C13 H13 . . 120.3 no
O3 C14 N4 . . 116.2(2) no
O3 C14 C15 . . 121.7(2) no
N4 C14 C15 . . 122.1(2) no
C16 C15 C20 . . 118.9(3) no
C16 C15 C14 . . 116.6(2) no
C20 C15 C14 . . 124.4(2) no
C17 C16 C15 . . 120.0(3) no
C17 C16 H16 . . 120.0 no
C15 C16 H16 . . 120.0 no
C18 C17 C16 . . 120.8(3) no
C18 C17 H17 . . 119.6 no
C16 C17 H17 . . 119.6 no
C17 C18 C19 . . 119.8(3) no
C17 C18 H18 . . 120.1 no
C19 C18 H18 . . 120.1 no
C20 C19 C18 . . 120.1(3) no
C20 C19 H19 . . 119.9 no
C18 C19 H19 . . 119.9 no
C19 C20 C15 . . 120.3(3) no
C19 C20 H20 . . 119.8 no
C15 C20 H20 . . 119.8 no
C26 C21 C22 . . 122.1(2) no
C26 C21 N4 . . 117.5(2) no
C22 C21 N4 . . 120.3(2) no
C21 C22 C23 . . 118.3(3) no
C21 C22 H22 . . 120.8 no
C23 C22 H22 . . 120.8 no
C24 C23 C22 . . 120.7(3) no
C24 C23 H23 . . 119.7 no
C22 C23 H23 . . 119.7 no
C23 C24 C25 . . 120.1(3) no
C23 C24 H24 . . 120.0 no
C25 C24 H24 . . 120.0 no
C24 C25 C26 . . 120.9(3) no
C24 C25 H25 . . 119.5 no
C26 C25 H25 . . 119.5 no
C21 C26 C25 . . 117.8(3) no
C21 C26 H26 . . 121.1 no
C25 C26 H26 . . 121.1 no
C28 C27 C27 . 2_676 113.8(5) no
C28 C27 H27A . . 108.8 no
C27 C27 H27A 2_676 . 108.8 no
C28 C27 H27B . . 108.8 no
C27 C27 H27B 2_676 . 108.8 no
H27A C27 H27B . . 107.7 no
C27 C28 C29 . . 110.3(4) no
C27 C28 H28A . . 109.6 no
C29 C28 H28A . . 109.6 no
C27 C28 H28B . . 109.6 no
C29 C28 H28B . . 109.6 no
H28A C28 H28B . . 108.1 no
C28 C29 H29A . . 109.5 no
C28 C29 H29B . . 109.5 no
H29A C29 H29B . . 109.5 no
C28 C29 H29C . . 109.5 no
H29A C29 H29C . . 109.5 no
H29B C29 H29C . . 109.5 no

loop_
_geom_bond_atom_site_label_1
_geom_bond_atom_site_label_2
_geom_bond_site_symmetry_2
_geom_bond_distance
_geom_bond_publ_flag
V1 O1 . 1.858(2) yes
V1 O2 . 1.947(2) yes
V1 O3 . 2.192(2) yes
V1 O4 . 1.863(2) yes
V1 O5 . 1.582(2) yes
V1 N1 . 2.081(2) no
O1 C1 . 1.337(3) no
O2 C8 . 1.301(3) no
O3 C14 . 1.248(3) no
O4 N4 . 1.374(3) no
N1 C7 . 1.290(3) no
N1 N2 . 1.388(3) no
N2 C8 . 1.290(3) no
N2 H2n . 0.8600 no
N3 C12 . 1.316(5) no
N3 C11 . 1.319(4) no
N4 C14 . 1.343(3) no
N4 C21 . 1.436(3) no
C1 C2 . 1.391(4) no
C1 C6 . 1.402(4) no
C2 C3 . 1.372(4) no
C2 H2 . 0.9300 no
C3 C4 . 1.378(5) no
C3 H3 . 0.9300 no
C4 C5 . 1.370(5) no
C4 H4 . 0.9300 no
C5 C6 . 1.408(4) no
C5 H5 . 0.9300 no
C6 C7 . 1.426(4) no
C7 H7 . 0.9300 no
C8 C9 . 1.467(4) no
C9 C10 . 1.372(4) no
C9 C13 . 1.375(4) no
C10 C11 . 1.378(5) no
C10 H10 . 0.9300 no
C11 H11 . 0.9300 no
C12 C13 . 1.380(5) no
C12 H12 . 0.9300 no
C13 H13 . 0.9300 no
C14 C15 . 1.478(4) no
C15 C16 . 1.387(4) no
C15 C20 . 1.391(3) no
C16 C17 . 1.371(4) no
C16 H16 . 0.9300 no
C17 C18 . 1.367(5) no
C17 H17 . 0.9300 no
C18 C19 . 1.376(5) no
C18 H18 . 0.9300 no
C19 C20 . 1.372(4) no
C19 H19 . 0.9300 no
C20 H20 . 0.9300 no
C21 C26 . 1.373(4) no
C21 C22 . 1.372(4) no
C22 C23 . 1.379(4) no
C22 H22 . 0.9300 no
C23 C24 . 1.363(5) no
C23 H23 . 0.9300 no
C24 C25 . 1.364(5) no
C24 H24 . 0.9300 no
C25 C26 . 1.383(4) no
C25 H25 . 0.9300 no
C26 H26 . 0.9300 no
C27 C28 . 1.470(5) no
C27 C27 2_676 1.530(7) no
C27 H27A . 0.9700 no
C27 H27B . 0.9700 no
C28 C29 . 1.558(6) no
C28 H28A . 0.9700 no
C28 H28B . 0.9700 no
C29 H29A . 0.9600 no
C29 H29B . 0.9600 no
C29 H29C . 0.9600 no

loop_
_geom_torsion_atom_site_label_1
_geom_torsion_atom_site_label_2
_geom_torsion_atom_site_label_3
_geom_torsion_atom_site_label_4
_geom_torsion_site_symmetry_1
_geom_torsion
_geom_torsion_publ_flag
O5 V1 O1 C1 . -58.1(2) no
O4 V1 O1 C1 . -157.4(2) no
O2 V1 O1 C1 . 75.3(3) no
N1 V1 O1 C1 . 39.9(2) no
O3 V1 O1 C1 . 129.5(2) no
O5 V1 O2 C8 . 99.0(2) no
O1 V1 O2 C8 . -34.1(3) no
O4 V1 O2 C8 . -163.78(19) no
N1 V1 O2 C8 . 2.48(19) no
O3 V1 O2 C8 . -89.3(2) no
O5 V1 O3 C14 . 5.0(8) no
O1 V1 O3 C14 . 116.36(19) no
O4 V1 O3 C14 . 9.58(18) no
O2 V1 O3 C14 . -85.63(18) no
N1 V1 O3 C14 . -160.17(19) no
O5 V1 O4 N4 . 168.68(18) no
O1 V1 O4 N4 . -90.66(18) no
O2 V1 O4 N4 . 68.16(18) no
N1 V1 O4 N4 . 22.9(4) no
O3 V1 O4 N4 . -10.67(16) no
O5 V1 N1 C7 . 76.3(2) no
O1 V1 N1 C7 . -21.4(2) no
O4 V1 N1 C7 . -138.1(3) no
O2 V1 N1 C7 . 174.4(2) no
O3 V1 N1 C7 . -105.8(2) no
O5 V1 N1 N2 . -101.13(19) no
O1 V1 N1 N2 . 161.23(18) no
O4 V1 N1 N2 . 44.5(4) no
O2 V1 N1 N2 . -2.96(17) no
O3 V1 N1 N2 . 76.76(18) no
C7 N1 N2 C8 . -174.7(2) no
V1 N1 N2 C8 . 2.9(3) no
V1 O4 N4 C14 . 11.2(3) no
V1 O4 N4 C21 . -171.62(16) no
V1 O1 C1 C2 . 145.2(2) no
V1 O1 C1 C6 . -37.8(4) no
O1 C1 C2 C3 . 175.5(3) no
C6 C1 C2 C3 . -1.5(4) no
C1 C2 C3 C4 . -0.2(4) no
C2 C3 C4 C5 . 1.0(5) no
C3 C4 C5 C6 . 0.0(5) no
O1 C1 C6 C5 . -174.6(3) no
C2 C1 C6 C5 . 2.3(4) no
O1 C1 C6 C7 . 3.0(4) no
C2 C1 C6 C7 . 180.0(3) no
C4 C5 C6 C1 . -1.6(4) no
C4 C5 C6 C7 . -179.3(3) no
N2 N1 C7 C6 . -179.7(3) no
V1 N1 C7 C6 . 2.9(4) no
C1 C6 C7 N1 . 11.7(4) no
C5 C6 C7 N1 . -170.7(3) no
N1 N2 C8 O2 . -0.9(4) no
N1 N2 C8 C9 . 178.4(2) no
V1 O2 C8 N2 . -1.8(4) no
V1 O2 C8 C9 . 178.95(18) no
N2 C8 C9 C10 . 3.4(4) no
O2 C8 C9 C10 . -177.4(3) no
N2 C8 C9 C13 . -176.5(3) no
O2 C8 C9 C13 . 2.8(4) no
C13 C9 C10 C11 . 0.8(5) no
C8 C9 C10 C11 . -179.1(3) no
C12 N3 C11 C10 . -1.5(6) no
C9 C10 C11 N3 . 0.8(6) no
C11 N3 C12 C13 . 0.7(6) no
C10 C9 C13 C12 . -1.5(5) no
C8 C9 C13 C12 . 178.4(3) no
N3 C12 C13 C9 . 0.8(7) no
V1 O3 C14 N4 . -6.6(3) no
V1 O3 C14 C15 . 171.22(19) no
O4 N4 C14 O3 . -1.7(3) no
C21 N4 C14 O3 . -178.3(2) no
O4 N4 C14 C15 . -179.5(2) no
C21 N4 C14 C15 . 3.8(4) no
O3 C14 C15 C16 . -34.2(4) no
N4 C14 C15 C16 . 143.6(3) no
O3 C14 C15 C20 . 142.3(3) no
N4 C14 C15 C20 . -40.0(4) no
C20 C15 C16 C17 . 1.5(4) no
C14 C15 C16 C17 . 178.2(3) no
C15 C16 C17 C18 . -0.8(5) no
C16 C17 C18 C19 . -0.5(5) no
C17 C18 C19 C20 . 1.0(5) no
C18 C19 C20 C15 . -0.3(4) no
C16 C15 C20 C19 . -1.0(4) no
C14 C15 C20 C19 . -177.3(2) no
C14 N4 C21 C26 . 115.4(3) no
O4 N4 C21 C26 . -61.3(3) no
C14 N4 C21 C22 . -65.0(4) no
O4 N4 C21 C22 . 118.3(3) no
C26 C21 C22 C23 . -1.4(4) no
N4 C21 C22 C23 . 179.0(2) no
C21 C22 C23 C24 . 1.0(5) no
C22 C23 C24 C25 . 0.6(5) no
C23 C24 C25 C26 . -1.9(6) no
C22 C21 C26 C25 . 0.1(5) no
N4 C21 C26 C25 . 179.7(3) no
C24 C25 C26 C21 . 1.6(5) no
C27 C27 C28 C29 2_676 175.0(5) no
